data_2021254
loop_
_publ_author_name
'Gumerova, Nadiia I.'
'Dobrov, Anatolie'
'Roller, Alexander'
'Rompel, Annette'

_publ_section_title
;
 Iron(II) and copper(II) paratungstates B: a single-crystal X-ray
 diffraction study
;
_journal_coeditor_code JR3015
_journal_issue 11
_journal_name_full 'Acta Crystallographica Section C'
_journal_page_first
;
;
_journal_paper_doi 10.1107/S2053229618010021
_journal_volume 74
_journal_year 2018
_chemical_formula_iupac 'Na5 Fe2.5 [W12 O40 (O H)2], 36H2 O'
_chemical_formula_moiety 'Fe2.5 H54 Na5 O71 W12, 7(H2 O)'
_chemical_formula_sum 'Fe2.5 H62 Na5 O78 W12'
_chemical_formula_weight 3771.27
_chemical_name_common 'sodium-iron(II) pararungstateB'
_space_group_crystal_system triclinic
_space_group_IT_number 2
_space_group_name_Hall '-P 1'
_space_group_name_H-M_alt 'P -1'
_symmetry_space_group_name_Hall '-P 1'
_symmetry_space_group_name_H-M 'P -1'
_atom_sites_solution_hydrogens difmap
_audit_creation_method
;
Olex2 1.2
(compiled 2018.04.26 svn.r3504 for OlexSys, GUI svn.r5492)
;
_cell_angle_alpha 92.9341(14)
_cell_angle_beta 100.6938(14)
_cell_angle_gamma 94.1698(15)
_cell_formula_units_Z 2
_cell_length_a 12.3758(6)
_cell_length_b 14.7752(7)
_cell_length_c 18.8919(8)
_cell_measurement_reflns_used 9822
_cell_measurement_temperature 100
_cell_measurement_theta_max 25.53
_cell_measurement_theta_min 2.18
_cell_volume 3378.1(3)
_computing_cell_refinement
;
SAINT (Bruker, 2015)
;
_computing_data_collection APEX3
_computing_data_reduction
;
SAINT (Bruker, 2015)
;
_computing_molecular_graphics
;
OLEX2 (Dolomanov <i>et al.</i>, 2009)
;
_computing_publication_material
;
OLEX2 (Dolomanov <i>et al.</i>, 2009)
;
_computing_structure_refinement
;
SHELXL2016 (Sheldrick, 2015)
;
_computing_structure_solution
;
SHELXS97 (Sheldrick, 2008)
;
_diffrn_ambient_temperature 100.0
_diffrn_measured_fraction_theta_full 0.996
_diffrn_measured_fraction_theta_max 0.996
_diffrn_measurement_device_type 'Bruker D8 Venture'
_diffrn_measurement_method '\f and \w scans'
_diffrn_radiation_probe x-ray
_diffrn_radiation_type MoK\a
_diffrn_radiation_wavelength 0.71073
_diffrn_reflns_av_R_equivalents 0.0319
_diffrn_reflns_av_unetI/netI 0.0350
_diffrn_reflns_limit_h_max 14
_diffrn_reflns_limit_h_min -14
_diffrn_reflns_limit_k_max 17
_diffrn_reflns_limit_k_min -17
_diffrn_reflns_limit_l_max 22
_diffrn_reflns_limit_l_min -22
_diffrn_reflns_number 38068
_diffrn_reflns_theta_full 25.242
_diffrn_reflns_theta_max 25.349
_diffrn_reflns_theta_min 2.250
_diffrn_source 'sealed xray tube'
_diffrn_standards_number 0
_exptl_absorpt_coefficient_mu 21.022
_exptl_absorpt_correction_T_max 0.0439
_exptl_absorpt_correction_T_min 0.0117
_exptl_absorpt_correction_type multi-scan
_exptl_absorpt_process_details
;
(SADABS; Bruker, 2016)
;
_exptl_crystal_colour 'clear light orange'
_exptl_crystal_density_diffrn 3.708
_exptl_crystal_description needle
_exptl_crystal_F_000 3388
_exptl_crystal_size_max 0.366
_exptl_crystal_size_mid 0.066
_exptl_crystal_size_min 0.042
_refine_diff_density_max 1.567
_refine_diff_density_min -1.254
_refine_ls_extinction_coef 0.000312(12)
_refine_ls_extinction_expression Fc^*^=kFc[1+0.001xFc^2^\l^3^/sin(2\q)]^-1/4^
_refine_ls_extinction_method
;
SHELXL2016 (Sheldrick, 2016)
;
_refine_ls_goodness_of_fit_ref 1.090
_refine_ls_hydrogen_treatment mixed
_refine_ls_matrix_type full
_refine_ls_number_parameters 980
_refine_ls_number_reflns 12318
_refine_ls_number_restraints 405
_refine_ls_restrained_S_all 1.365
_refine_ls_R_factor_all 0.0262
_refine_ls_R_factor_gt 0.0224
_refine_ls_shift/su_max 0.005
_refine_ls_shift/su_mean 0.000
_refine_ls_structure_factor_coef Fsqd
_refine_ls_weighting_details 'w=1/[\s^2^(Fo^2^)+(0.0176P)^2^+7.2977P] where P=(Fo^2^+2Fc^2^)/3'
_refine_ls_weighting_scheme calc
_refine_ls_wR_factor_gt 0.0566
_refine_ls_wR_factor_ref 0.0583
_reflns_number_gt 10876
_reflns_number_total 12318
_reflns_threshold_expression 'I > 2\s(I)'
_cod_data_source_file jr3015sup1.cif
_cod_data_source_block mo_ando241_p-1
_cod_original_formula_sum 'Fe2.50 H62 Na5 O78 W12'
_cod_database_code 2021254
_shelx_space_group_comment
;
The symmetry employed for this shelxl refinement is uniquely defined
by the following loop, which should always be used as a source of
symmetry information in preference to the above space-group names.
They are only intended as comments.
;
_shelx_estimated_absorpt_t_min 0.048
_shelx_estimated_absorpt_t_max 0.472

loop_
_space_group_symop_operation_xyz
'x, y, z'
'-x, -y, -z'

loop_
_atom_site_type_symbol
_atom_site_label
_atom_site_fract_x
_atom_site_fract_y
_atom_site_fract_z
_atom_site_U_iso_or_equiv
_atom_site_adp_type
_atom_site_calc_flag
_atom_site_occupancy
_atom_site_disorder_assembly
_atom_site_disorder_group
W W1 0.43982(2) 0.96245(2) 1.17681(2) 0.01193(6) Uani d 1 . .
W W2 0.25947(2) 0.81700(2) 1.03223(2) 0.01230(6) Uani d 1 . .
W W3 0.39839(2) 0.69804(2) 0.93379(2) 0.01231(6) Uani d 1 . .
W W4 0.61176(2) 0.80885(2) 0.88516(2) 0.01207(6) Uani d 1 . .
W W5 0.34632(2) 0.93167(2) 0.87838(2) 0.01145(5) Uani d 1 . .
W W6 0.41877(2) 1.15417(2) 0.92471(2) 0.01161(6) Uani d 1 . .
W W7 0.09965(2) 0.79501(2) 0.57766(2) 0.01183(6) Uani d 1 . .
W W8 0.24036(2) 0.68517(2) 0.47575(2) 0.01201(6) Uani d 1 . .
W W9 0.15423(2) 0.56265(2) 0.62612(2) 0.01127(5) Uani d 1 . .
W W10 0.08150(2) 0.34469(2) 0.56793(2) 0.01140(6) Uani d 1 . .
W W11 -0.06153(2) 0.45282(2) 0.67587(2) 0.01177(6) Uani d 1 . .
W W12 -0.11444(2) 0.68342(2) 0.62245(2) 0.01181(6) Uani d 1 . .
Fe Fe1 0.000000 1.000000 0.500000 0.0146(2) Uani d 1 . .
Fe Fe2 0.07450(6) 0.82233(5) 0.76386(4) 0.01358(16) Uani d 1 . .
Fe Fe3 0.42245(6) 0.66855(5) 0.74623(4) 0.01375(16) Uani d 1 . .
Na Na1 0.500000 0.000000 0.500000 0.0205(7) Uani d 1 . .
Na Na2 0.28394(19) 0.13921(14) 0.60840(11) 0.0213(5) Uani d 1 . .
Na Na3 0.50905(19) 0.63218(14) 0.41748(11) 0.0193(5) Uani d 1 . .
Na Na4 -0.00109(19) 1.11946(14) 0.90833(12) 0.0205(5) Uani d 1 . .
Na Na5 0.19312(19) 1.34276(14) 0.89244(12) 0.0216(5) Uani d 1 . .
Na Na6 0.000000 1.500000 1.000000 0.0270(7) Uani d 1 A .
O O75 0.1001(3) 0.8950(2) 0.53226(19) 0.0156(8) Uani d 1 . .
O O77 0.0108(3) 1.0403(3) 0.6088(2) 0.0216(9) Uani d 1 . .
H H77A -0.022(3) 1.079(2) 0.634(2) 0.032 Uiso d 1 . .
H H77B 0.0826(10) 1.056(3) 0.6221(19) 0.032 Uiso d 1 . .
O O1 0.3979(3) 0.9495(2) 1.25833(19) 0.0168(8) Uani d 1 . .
O O78 -0.2529(3) 0.7055(2) 0.60234(19) 0.0157(8) Uani d 1 . .
O O2 0.5723(3) 1.0360(2) 1.20459(19) 0.0141(8) Uani d 1 . .
O O76 0.1546(3) 1.0778(2) 0.49860(19) 0.0167(8) Uani d 1 . .
O O3 0.5139(3) 0.8592(2) 1.16577(18) 0.0141(8) Uani d 1 . .
O O4 0.3706(3) 1.0748(2) 1.14768(19) 0.0149(8) Uani d 1 . .
O O5 0.5025(3) 0.9800(2) 1.07220(18) 0.0127(7) Uani d 1 . .
O O6 0.3153(3) 0.9044(2) 1.10875(19) 0.0137(8) Uani d 1 . .
O O7 0.2386(3) 0.7250(2) 1.08414(19) 0.0177(8) Uani d 1 . .
O O8 0.4370(3) 0.7922(2) 1.03049(18) 0.0138(8) Uani d 1 . .
O O9 0.3135(3) 0.9243(2) 0.96673(19) 0.0144(8) Uani d 1 . .
O O10 0.1258(3) 0.8510(2) 1.00611(19) 0.0162(8) Uani d 1 . .
O O11 0.2618(3) 0.7439(2) 0.94416(18) 0.0140(8) Uani d 1 . .
O O12 0.3941(3) 0.6005(2) 0.98167(19) 0.0165(8) Uani d 1 . .
O O13 0.5521(3) 0.7084(2) 0.93601(19) 0.0145(8) Uani d 1 . .
O O14 0.3535(3) 0.6564(2) 0.84180(18) 0.0142(8) Uani d 1 . .
O O15 0.7498(3) 0.7843(2) 0.90512(19) 0.0163(8) Uani d 1 . .
O O16 0.5632(3) 0.7473(2) 0.80024(19) 0.0154(8) Uani d 1 . .
O O17 0.4373(3) 0.8345(2) 0.88711(19) 0.0148(8) Uani d 1 . .
O O18 0.3123(3) 1.0590(2) 0.87348(18) 0.0135(7) Uani d 1 . .
O O19 0.2265(3) 0.8848(2) 0.82087(19) 0.0157(8) Uani d 1 . .
O O20 0.3779(3) 1.1284(2) 1.00996(18) 0.0135(8) Uani d 1 . .
O O21 0.3490(3) 1.2486(2) 0.90007(19) 0.0162(8) Uani d 1 . .
O O22 0.4906(3) 0.5437(2) 0.7766(2) 0.0176(8) Uani d 1 . .
H H22A 0.471921 0.525896 0.818159 0.026 Uiso d 1 . .
H H22B 0.565119 0.549590 0.783409 0.026 Uiso d 1 . .
O O23 0.4817(3) 0.6504(2) 0.6488(2) 0.0189(8) Uani d 1 . .
H H23A 0.534097 0.610923 0.653309 0.028 Uiso d 1 . .
H H23B 0.511449 0.703254 0.636478 0.028 Uiso d 1 . .
O O24 0.3712(3) 0.7970(2) 0.71232(19) 0.0170(8) Uani d 1 . .
H H24A 0.400970 0.812752 0.674860 0.026 Uiso d 1 . .
H H24B 0.392232 0.840087 0.747703 0.026 Uiso d 1 . .
O O25 0.2710(3) 0.6072(2) 0.68784(19) 0.0145(8) Uani d 1 . .
O O26 0.1417(3) 0.8342(2) 0.67012(19) 0.0163(8) Uani d 1 . .
O O27 0.0118(3) 0.8350(2) 0.85913(19) 0.0175(8) Uani d 1 . .
H H27A -0.019350 0.780861 0.870617 0.026 Uiso d 1 . .
H H27B -0.041858 0.874914 0.855558 0.026 Uiso d 1 . .
O O28 0.0044(3) 0.9491(2) 0.73617(19) 0.0171(8) Uani d 1 . .
H H28A 0.025(4) 0.961(3) 0.6950(14) 0.026 Uiso d 1 . .
H H28B 0.025(5) 0.999(2) 0.7650(19) 0.026 Uiso d 1 . .
O O29 0.1294(3) 0.6937(2) 0.7944(2) 0.0171(8) Uani d 1 . .
H H29A 0.120845 0.654521 0.755798 0.026 Uiso d 1 . .
H H29B 0.090838 0.670087 0.825449 0.026 Uiso d 1 . .
O O30 -0.0686(3) 0.7429(2) 0.70806(19) 0.0173(8) Uani d 1 . .
O O31 -0.0565(3) 0.7844(2) 0.57317(19) 0.0130(7) Uani d 1 . .
O O32 0.0612(3) 0.6594(2) 0.62006(19) 0.0152(8) Uani d 1 . .
O O33 0.0626(3) 0.7070(2) 0.47893(19) 0.0138(8) Uani d 1 . .
O O34 0.1905(3) 0.5774(2) 0.53939(19) 0.0158(8) Uani d 1 . .
O O35 0.2371(3) 0.7542(2) 0.56669(18) 0.0149(8) Uani d 1 . .
O O36 0.2569(3) 0.7839(2) 0.42933(19) 0.0150(8) Uani d 1 . .
O O37 0.3757(3) 0.6545(2) 0.49892(19) 0.0163(8) Uani d 1 . .
O O38 -0.1295(3) 0.5646(2) 0.65250(19) 0.0146(8) Uani d 1 . .
O O39 -0.1851(3) 0.3951(2) 0.60394(19) 0.0137(7) Uani d 1 . .
O O40 -0.1030(3) 0.4288(2) 0.7553(2) 0.0177(8) Uani d 1 . .
O O41 0.0140(3) 0.3492(2) 0.65924(18) 0.0134(7) Uani d 1 . .
O O42 0.0032(3) 0.4785(2) 0.57249(18) 0.0134(8) Uani d 1 . .
O O43 0.0721(3) 0.5233(2) 0.70755(19) 0.0143(8) Uani d 1 . .
O O44 -0.1231(3) 0.6218(2) 0.51595(18) 0.0128(7) Uani d 1 . .
O O45 0.1879(3) 0.4362(2) 0.62501(18) 0.0134(7) Uani d 1 . .
O O46 0.1513(3) 0.2498(2) 0.58872(19) 0.0157(8) Uani d 1 . .
O O47 0.3478(3) 0.2254(2) 0.7211(2) 0.0203(9) Uani d 1 . .
H H47A 0.376148 0.281108 0.714149 0.030 Uiso d 1 . .
H H47B 0.400373 0.197678 0.748989 0.030 Uiso d 1 . .
O O48 0.2635(4) 0.0174(3) 0.6787(2) 0.0340(11) Uani d 1 . .
H H48A 0.329102 0.003969 0.702825 0.051 Uiso d 1 . .
H H48B 0.232193 -0.032050 0.651118 0.051 Uiso d 1 . .
O O49 0.4680(4) 0.0895(3) 0.6048(2) 0.0229(9) Uani d 1 . .
H H49A 0.505130 0.135577 0.631042 0.034 Uiso d 1 . .
H H49B 0.466632 0.046477 0.634452 0.034 Uiso d 1 . .
O O50 0.7003(3) 0.0214(2) 0.5578(2) 0.0216(9) Uani d 1 . .
H H50A 0.709887 0.009412 0.604986 0.032 Uiso d 1 . .
H H50B 0.727030 0.080448 0.559699 0.032 Uiso d 1 . .
O O51 0.5203(4) 0.1320(3) 0.4330(2) 0.0265(9) Uani d 1 . .
H H51A 0.478(4) 0.139(4) 0.3902(16) 0.040 Uiso d 1 . .
H H51B 0.5888(17) 0.150(4) 0.427(3) 0.040 Uiso d 1 . .
O O52 0.6197(4) 0.7649(2) 0.4778(2) 0.0215(9) Uani d 1 . .
H H52A 0.663(3) 0.7394(10) 0.5110(18) 0.032 Uiso d 1 . .
H H52B 0.577(4) 0.797(4) 0.499(2) 0.032 Uiso d 1 . .
O O53 0.4156(3) 0.7413(3) 0.3450(2) 0.0232(9) Uani d 1 . .
H H53A 0.355(2) 0.745(4) 0.362(2) 0.035 Uiso d 1 . .
H H53B 0.397(4) 0.728(4) 0.2988(8) 0.035 Uiso d 1 . .
O O54 0.6019(3) 0.6050(2) 0.32011(19) 0.0185(8) Uani d 1 . .
H H54A 0.569316 0.556728 0.292040 0.028 Uiso d 1 . .
H H54B 0.671969 0.594865 0.336455 0.028 Uiso d 1 . .
O O55 0.6443(3) 0.5476(2) 0.4892(2) 0.0193(8) Uani d 1 . .
H H55A 0.713115 0.572858 0.490711 0.029 Uiso d 1 . .
H H55B 0.640827 0.489651 0.470739 0.029 Uiso d 1 . .
O O56 0.4026(3) 0.4899(2) 0.3769(2) 0.0205(8) Uani d 1 . .
H H56A 0.351594 0.497092 0.338263 0.031 Uiso d 1 . .
H H56B 0.369101 0.469394 0.411358 0.031 Uiso d 1 . .
O O58 0.1426(3) 1.0451(2) 0.9812(2) 0.0220(9) Uani d 1 . .
H H58A 0.208095 1.069437 0.976634 0.033 Uiso d 1 . .
H H58B 0.137172 0.986597 0.967312 0.033 Uiso d 1 . .
O O59 0.1030(3) 1.0982(2) 0.8154(2) 0.0196(8) Uani d 1 . .
H H59A 0.172924 1.082290 0.833307 0.029 Uiso d 1 . .
H H59B 0.111317 1.150360 0.791637 0.029 Uiso d 1 . .
O O60 -0.1092(3) 0.9738(2) 0.8820(2) 0.0231(9) Uani d 1 . .
H H60A -0.166090 0.977993 0.846658 0.035 Uiso d 1 . .
H H60B -0.134022 0.956833 0.920654 0.035 Uiso d 1 . .
O O61 0.3140(3) 1.4191(2) 0.9940(2) 0.0229(9) Uani d 1 . .
H H61A 0.369086 1.458527 0.980717 0.034 Uiso d 1 . .
H H61B 0.352070 1.378925 1.025227 0.034 Uiso d 1 . .
O O62 0.1017(4) 1.2528(3) 0.9709(2) 0.0218(9) Uani d 1 . .
H H62A 0.145760 1.229523 1.005333 0.033 Uiso d 1 . .
H H62B 0.060640 1.285112 0.993112 0.033 Uiso d 1 . .
O O63 0.1595(3) 1.2692(2) 0.7723(2) 0.0204(8) Uani d 1 . .
H H63A 0.214911 1.286341 0.744070 0.031 Uiso d 1 . .
H H63B 0.090044 1.282058 0.742511 0.031 Uiso d 1 . .
O O64 -0.1812(4) 1.4738(3) 0.9349(2) 0.0286(10) Uani d 1 . .
H H64A -0.234836 1.515714 0.949155 0.043 Uiso d 1 A .
H H64B -0.218263 1.412264 0.938246 0.043 Uiso d 1 . .
O O65 -0.0222(4) 1.3617(3) 1.0594(2) 0.0269(9) Uani d 1 . .
H H65A -0.092383 1.350512 1.064955 0.040 Uiso d 1 A .
H H65B 0.021278 1.365054 1.103450 0.040 Uiso d 1 . .
O O74 0.2373(4) 1.4742(3) 0.8282(2) 0.0339(11) Uani d 1 . .
H H74A 0.277054 1.459042 0.795994 0.051 Uiso d 1 . .
H H74B 0.275256 1.516954 0.859008 0.051 Uiso d 1 . .
O O66 0.0455(9) 1.4372(6) 0.8932(6) 0.025(2) Uani d 0.5 A 1
O O67 -0.0980(10) 1.2057(8) 0.8245(6) 0.040(3) Uani d 0.5 B 1
H H67A -0.172297 1.223060 0.834440 0.061 Uiso d 0.5 B 1
H H67B -0.118922 1.176966 0.772875 0.061 Uiso d 0.5 B 1
O O166 0.0109(11) 1.3927(8) 0.8881(6) 0.036(3) Uani d 0.5 A 2
O O167 -0.1337(10) 1.1537(9) 0.8069(7) 0.047(3) Uani d 0.5 B 2
H H16A -0.120091 1.218036 0.783218 0.070 Uiso d 0.5 B 2
H H16B -0.219353 1.157915 0.813213 0.070 Uiso d 0.5 B 2
O O57 0.3650(4) 0.6621(3) 0.2063(2) 0.0269(9) Uani d 1 . .
H H57A 0.426675 0.650088 0.193605 0.040 Uiso d 1 . .
H H57B 0.322656 0.684798 0.170648 0.040 Uiso d 1 . .
O O68 0.8504(4) 0.6607(2) 0.8242(2) 0.0222(9) Uani d 1 . .
H H68A 0.874753 0.686576 0.789231 0.033 Uiso d 1 . .
H H68B 0.811052 0.697443 0.843819 0.033 Uiso d 1 . .
O O69 0.6958(3) 0.5233(3) 0.7662(2) 0.0230(9) Uani d 1 . .
H H69A 0.706601 0.467755 0.777240 0.034 Uiso d 1 . .
H H69B 0.749060 0.560225 0.790897 0.034 Uiso d 1 . .
O O70 0.4874(4) 0.4128(3) 0.8762(2) 0.0258(9) Uani d 1 . .
H H70A 0.526630 0.411288 0.919288 0.039 Uiso d 1 . .
H H70B 0.422232 0.385367 0.874613 0.039 Uiso d 1 . .
O O71 0.9183(3) 0.1787(2) 0.6740(2) 0.0227(9) Uani d 1 . .
H H71A 0.945097 0.231566 0.664001 0.034 Uiso d 1 . .
H H71B 0.851249 0.167453 0.649725 0.034 Uiso d 1 . .
O O72 0.7852(4) 0.9728(3) 0.7021(2) 0.0282(10) Uani d 1 . .
H H72A 0.741468 0.923175 0.697101 0.042 Uiso d 1 . .
H H72B 0.751210 1.018193 0.715589 0.042 Uiso d 1 . .
O O73 0.6434(4) 0.8229(2) 0.6820(2) 0.0211(9) Uani d 1 . .
H H73A 0.614540 0.802804 0.717447 0.032 Uiso d 1 . .
H H73B 0.681198 0.781510 0.666241 0.032 Uiso d 1 . .

loop_
_atom_site_aniso_label
_atom_site_aniso_U_11
_atom_site_aniso_U_22
_atom_site_aniso_U_33
_atom_site_aniso_U_12
_atom_site_aniso_U_13
_atom_site_aniso_U_23
W1 0.01172(12) 0.01254(10) 0.01175(11) 0.00075(8) 0.00268(8) 0.00154(8)
W2 0.01205(12) 0.01225(10) 0.01259(11) 0.00030(8) 0.00248(8) 0.00132(8)
W3 0.01267(12) 0.01148(10) 0.01268(11) 0.00047(8) 0.00234(8) 0.00094(8)
W4 0.01198(12) 0.01195(10) 0.01232(11) 0.00099(8) 0.00236(8) 0.00104(8)
W5 0.01123(12) 0.01134(10) 0.01177(10) 0.00078(8) 0.00211(8) 0.00128(8)
W6 0.01164(12) 0.01129(10) 0.01178(10) 0.00095(8) 0.00183(8) 0.00125(8)
W7 0.01197(12) 0.01111(10) 0.01233(10) 0.00082(8) 0.00213(8) 0.00099(8)
W8 0.01164(12) 0.01182(10) 0.01258(11) 0.00048(8) 0.00245(8) 0.00124(8)
W9 0.01105(12) 0.01091(10) 0.01184(10) 0.00080(8) 0.00205(8) 0.00127(8)
W10 0.01133(12) 0.01107(10) 0.01177(10) 0.00089(8) 0.00202(8) 0.00114(8)
W11 0.01170(12) 0.01198(10) 0.01187(11) 0.00078(8) 0.00277(8) 0.00146(8)
W12 0.01179(12) 0.01161(10) 0.01209(11) 0.00098(8) 0.00230(8) 0.00121(8)
Fe1 0.0158(6) 0.0140(5) 0.0141(5) 0.0019(4) 0.0030(4) 0.0021(4)
Fe2 0.0130(4) 0.0142(3) 0.0132(4) 0.0001(3) 0.0022(3) 0.0005(3)
Fe3 0.0133(4) 0.0137(3) 0.0140(4) -0.0001(3) 0.0023(3) 0.0005(3)
Na1 0.0215(18) 0.0183(15) 0.0213(16) 0.0016(13) 0.0035(13) 0.0010(12)
Na2 0.0235(13) 0.0208(10) 0.0191(11) 0.0053(10) 0.0010(9) 0.0018(9)
Na3 0.0198(13) 0.0191(10) 0.0198(11) 0.0021(9) 0.0057(9) 0.0023(9)
Na4 0.0204(13) 0.0220(11) 0.0208(11) 0.0027(9) 0.0074(9) 0.0044(9)
Na5 0.0222(13) 0.0223(11) 0.0206(11) 0.0046(10) 0.0032(9) 0.0024(9)
Na6 0.0214(19) 0.0287(17) 0.0322(19) 0.0043(15) 0.0050(15) 0.0118(14)
O75 0.014(2) 0.0130(17) 0.0200(19) 0.0037(15) 0.0038(15) 0.0025(14)
O77 0.019(2) 0.025(2) 0.020(2) 0.0053(17) 0.0017(17) -0.0017(16)
O1 0.017(2) 0.0177(18) 0.0156(19) -0.0001(16) 0.0028(15) -0.0009(15)
O78 0.014(2) 0.0158(17) 0.0178(19) 0.0008(15) 0.0033(15) 0.0003(14)
O2 0.013(2) 0.0142(17) 0.0142(18) -0.0001(15) 0.0011(15) 0.0016(14)
O76 0.017(2) 0.0150(17) 0.0184(19) 0.0002(15) 0.0045(16) 0.0013(15)
O3 0.016(2) 0.0140(17) 0.0128(18) 0.0000(15) 0.0045(15) 0.0042(14)
O4 0.015(2) 0.0136(17) 0.0171(19) 0.0022(15) 0.0052(15) 0.0009(14)
O5 0.013(2) 0.0111(16) 0.0135(18) -0.0014(15) 0.0024(15) -0.0003(14)
O6 0.012(2) 0.0143(17) 0.0159(18) 0.0033(15) 0.0039(15) 0.0011(14)
O7 0.021(2) 0.0144(17) 0.0174(19) -0.0015(16) 0.0046(16) 0.0022(15)
O8 0.014(2) 0.0127(17) 0.0147(18) 0.0021(15) 0.0019(15) 0.0028(14)
O9 0.016(2) 0.0135(17) 0.0138(18) 0.0016(15) 0.0025(15) 0.0016(14)
O10 0.015(2) 0.0137(17) 0.0184(19) -0.0022(15) 0.0012(15) -0.0007(14)
O11 0.011(2) 0.0149(17) 0.0148(18) -0.0024(15) 0.0003(15) -0.0010(14)
O12 0.018(2) 0.0147(17) 0.0169(19) 0.0038(16) 0.0033(16) 0.0023(14)
O13 0.012(2) 0.0163(17) 0.0146(18) 0.0023(15) 0.0002(15) 0.0003(14)
O14 0.015(2) 0.0183(18) 0.0095(17) 0.0022(15) 0.0027(14) 0.0003(14)
O15 0.014(2) 0.0161(18) 0.0182(19) 0.0009(15) 0.0013(15) 0.0007(15)
O16 0.016(2) 0.0160(17) 0.0133(18) -0.0009(15) 0.0020(15) -0.0003(14)
O17 0.014(2) 0.0129(17) 0.0180(19) 0.0029(15) 0.0039(15) 0.0044(14)
O18 0.013(2) 0.0138(17) 0.0147(18) 0.0038(15) 0.0028(15) 0.0027(14)
O19 0.018(2) 0.0138(17) 0.0160(19) 0.0027(15) 0.0029(15) 0.0021(14)
O20 0.014(2) 0.0128(17) 0.0136(18) -0.0009(15) 0.0037(15) -0.0009(14)
O21 0.016(2) 0.0149(17) 0.0171(19) 0.0007(15) 0.0018(15) 0.0016(15)
O22 0.013(2) 0.0175(18) 0.021(2) 0.0005(16) 0.0000(16) 0.0004(15)
O23 0.017(2) 0.0179(18) 0.023(2) 0.0025(16) 0.0065(16) 0.0014(15)
O24 0.022(2) 0.0154(18) 0.0125(18) 0.0026(16) 0.0007(16) 0.0007(14)
O25 0.016(2) 0.0141(17) 0.0139(18) 0.0022(15) 0.0029(15) 0.0005(14)
O26 0.014(2) 0.0159(17) 0.0192(19) 0.0007(15) 0.0035(15) 0.0003(15)
O27 0.017(2) 0.0180(18) 0.0181(19) 0.0028(16) 0.0035(16) 0.0023(15)
O28 0.020(2) 0.0147(17) 0.0152(19) -0.0001(16) 0.0015(16) -0.0009(15)
O29 0.020(2) 0.0152(18) 0.0157(19) 0.0030(16) 0.0017(16) -0.0011(14)
O30 0.018(2) 0.0194(18) 0.0145(19) 0.0013(16) 0.0019(15) 0.0023(15)
O31 0.0106(19) 0.0127(16) 0.0159(18) 0.0025(15) 0.0019(14) 0.0028(14)
O32 0.017(2) 0.0133(17) 0.0163(19) 0.0012(15) 0.0047(15) 0.0034(14)
O33 0.014(2) 0.0131(17) 0.0152(18) 0.0025(15) 0.0036(15) 0.0031(14)
O34 0.018(2) 0.0128(17) 0.0180(19) 0.0031(15) 0.0075(16) 0.0005(14)
O35 0.012(2) 0.0174(18) 0.0143(18) -0.0024(15) 0.0029(15) -0.0012(14)
O36 0.018(2) 0.0109(17) 0.0161(18) -0.0002(15) 0.0039(15) 0.0011(14)
O37 0.014(2) 0.0140(17) 0.0188(19) -0.0014(15) -0.0003(15) -0.0019(14)
O38 0.011(2) 0.0153(17) 0.0182(19) 0.0011(15) 0.0034(15) 0.0029(14)
O39 0.013(2) 0.0149(17) 0.0137(18) 0.0044(15) 0.0017(15) 0.0020(14)
O40 0.016(2) 0.0197(18) 0.0183(19) 0.0029(16) 0.0049(16) 0.0037(15)
O41 0.014(2) 0.0143(17) 0.0115(17) 0.0004(15) 0.0025(15) 0.0025(14)
O42 0.016(2) 0.0116(16) 0.0119(17) -0.0014(15) 0.0004(15) 0.0010(14)
O43 0.013(2) 0.0158(17) 0.0140(18) 0.0013(15) 0.0023(15) -0.0011(14)
O44 0.0098(19) 0.0121(16) 0.0155(18) -0.0009(14) 0.0016(14) -0.0020(14)
O45 0.012(2) 0.0141(17) 0.0145(18) 0.0036(15) 0.0038(15) 0.0017(14)
O46 0.015(2) 0.0143(17) 0.0172(19) 0.0001(15) 0.0023(15) 0.0014(14)
O47 0.023(2) 0.0176(18) 0.020(2) 0.0025(17) 0.0021(17) 0.0033(15)
O48 0.032(3) 0.027(2) 0.035(3) -0.010(2) -0.013(2) 0.0112(19)
O49 0.029(3) 0.0205(19) 0.019(2) 0.0028(18) 0.0034(17) 0.0034(16)
O50 0.023(2) 0.0148(18) 0.026(2) 0.0003(17) 0.0049(18) -0.0003(16)
O51 0.026(2) 0.027(2) 0.027(2) -0.0014(19) 0.0041(18) 0.0060(18)
O52 0.023(2) 0.0185(19) 0.021(2) 0.0062(17) -0.0009(17) 0.0043(16)
O53 0.021(2) 0.030(2) 0.021(2) 0.0054(18) 0.0070(17) 0.0020(18)
O54 0.019(2) 0.0185(18) 0.0167(19) 0.0018(16) 0.0011(16) 0.0002(15)
O55 0.019(2) 0.0170(18) 0.022(2) 0.0009(16) 0.0042(17) 0.0041(16)
O56 0.020(2) 0.0204(19) 0.021(2) -0.0001(17) 0.0053(17) 0.0002(16)
O58 0.022(2) 0.0171(19) 0.030(2) 0.0059(17) 0.0077(18) 0.0077(16)
O59 0.020(2) 0.0163(18) 0.022(2) 0.0026(16) 0.0018(17) 0.0020(15)
O60 0.021(2) 0.023(2) 0.024(2) 0.0038(17) 0.0026(17) 0.0005(17)
O61 0.027(2) 0.0155(18) 0.026(2) 0.0017(17) 0.0041(18) 0.0049(16)
O62 0.021(2) 0.021(2) 0.023(2) 0.0034(17) 0.0019(17) 0.0039(16)
O63 0.019(2) 0.0216(19) 0.020(2) 0.0010(17) 0.0016(16) 0.0040(16)
O64 0.027(3) 0.018(2) 0.042(3) 0.0026(18) 0.009(2) 0.0024(18)
O65 0.026(2) 0.030(2) 0.025(2) 0.0000(19) 0.0054(18) 0.0091(18)
O74 0.044(3) 0.026(2) 0.026(2) -0.008(2) -0.003(2) 0.0047(18)
O66 0.024(6) 0.024(5) 0.025(5) 0.003(4) 0.001(4) 0.002(5)
O67 0.030(7) 0.075(9) 0.028(6) 0.033(6) 0.017(5) 0.027(6)
O166 0.050(8) 0.043(7) 0.021(5) 0.025(6) 0.011(5) 0.011(5)
O167 0.029(7) 0.079(9) 0.042(7) 0.013(6) 0.021(6) 0.033(7)
O57 0.034(3) 0.027(2) 0.019(2) 0.008(2) 0.0013(18) 0.0053(17)
O68 0.025(2) 0.0220(19) 0.022(2) -0.0006(18) 0.0110(17) 0.0005(16)
O69 0.017(2) 0.0207(19) 0.029(2) -0.0010(17) 0.0008(17) 0.0005(17)
O70 0.025(3) 0.031(2) 0.020(2) -0.0015(19) -0.0007(17) 0.0079(18)
O71 0.023(2) 0.0154(18) 0.028(2) -0.0029(17) 0.0007(18) 0.0046(16)
O72 0.024(3) 0.021(2) 0.041(3) 0.0019(18) 0.011(2) -0.0005(19)
O73 0.026(2) 0.0209(19) 0.019(2) 0.0026(18) 0.0106(17) 0.0032(16)

loop_
_atom_type_symbol
_atom_type_description
_atom_type_scat_dispersion_real
_atom_type_scat_dispersion_imag
_atom_type_scat_source
Fe Fe 0.3463 0.8444 'International Tables Vol C Tables 4.2.6.8 and 6.1.1.4'
H H 0.0000 0.0000 'International Tables Vol C Tables 4.2.6.8 and 6.1.1.4'
Na Na 0.0362 0.0249 'International Tables Vol C Tables 4.2.6.8 and 6.1.1.4'
O O 0.0106 0.0060 'International Tables Vol C Tables 4.2.6.8 and 6.1.1.4'
W W -0.8490 6.8722 'International Tables Vol C Tables 4.2.6.8 and 6.1.1.4'

loop_
_geom_angle_atom_site_label_1
_geom_angle_atom_site_label_2
_geom_angle_atom_site_label_3
_geom_angle_site_symmetry_1
_geom_angle_site_symmetry_3
_geom_angle
O67a Na4 Na5 . . 72.3(3)
O167b Na4 Na5 . . 91.8(3)
O67a Na4 O10 . 2_577 91.4(3)
O1 W1 O2 . . 102.23(16)
O1 W1 O3 . . 102.82(16)
O1 W1 O4 . . 100.36(16)
O1 W1 O5 . . 177.56(16)
O1 W1 O6 . . 102.08(16)
O167b Na4 O10 . 2_577 92.8(3)
O167b Na4 O58 . . 160.3(3)
O67a Na4 O58 . . 164.0(3)
O167b Na4 O59 . . 80.4(3)
O67a Na4 O59 . . 82.0(3)
O67a Na4 O60 . . 100.9(3)
O167b Na4 O60 . . 79.8(3)
O67a Na4 O62 . . 91.2(3)
O167b Na4 O62 . . 112.6(3)
O66a Na5 Na4 . . 91.9(2)
O2 W1 O4 . . 86.64(15)
O2 W1 O5 . . 75.66(14)
O2 W1 O6 . . 154.94(15)
O166b Na5 Na4 . . 74.3(3)
O66a Na5 Na6 . . 28.3(3)
O166b Na5 Na6 . . 35.4(3)
O166b Na5 O21 . . 163.0(3)
O3 W1 O2 . . 92.10(16)
O3 W1 O4 . . 156.51(14)
O3 W1 O5 . . 76.16(13)
O3 W1 O6 . . 88.40(15)
O4 W1 O5 . . 80.82(13)
O6 W1 O4 . . 83.09(15)
O6 W1 O5 . . 80.15(14)
O6 W2 O8 . . 86.58(14)
O6 W2 O9 . . 82.77(14)
O6 W2 O11 . . 155.70(15)
O7 W2 O6 . . 97.75(16)
O7 W2 O8 . . 93.99(16)
O7 W2 O9 . . 170.19(16)
O7 W2 O10 . . 102.74(17)
O7 W2 O11 . . 95.65(15)
O66a Na5 O21 . . 176.3(3)
O66a Na5 O61 . . 96.4(3)
O166b Na5 O62 . . 71.7(3)
O66a Na5 O62 . . 84.3(3)
O66a Na5 O63 . . 105.1(3)
O166b Na5 O63 . . 97.0(3)
O166b Na5 O74 . . 88.6(3)
O66a Na5 O74 . . 74.2(3)
O66a Na6 Na5 2_587 2_587 28.5(3)
O166b Na6 Na5 . 2_587 147.6(3)
O66a Na6 Na5 . 2_587 151.5(3)
O166b Na6 Na5 2_587 . 147.6(3)
O66a Na6 Na5 2_587 . 151.5(3)
O166b Na6 Na5 2_587 2_587 32.4(3)
O166b Na6 Na5 . . 32.4(3)
O9 W2 O8 . . 76.25(13)
O10 W2 O6 . . 100.05(16)
O10 W2 O8 . . 160.90(15)
O10 W2 O9 . . 86.76(15)
O10 W2 O11 . . 96.62(16)
O11 W2 O8 . . 72.31(14)
O11 W2 O9 . . 80.65(13)
O8 W3 O17 . . 77.47(13)
O11 W3 O8 . . 74.48(14)
O11 W3 O17 . . 85.82(14)
O12 W3 O8 . . 94.71(15)
O12 W3 O11 . . 100.68(16)
O12 W3 O13 . . 97.09(16)
O12 W3 O14 . . 103.75(16)
O12 W3 O17 . . 168.24(16)
O13 W3 O8 . . 85.38(14)
O13 W3 O11 . . 154.04(14)
O13 W3 O17 . . 73.75(14)
O14 W3 O8 . . 160.44(14)
O14 W3 O11 . . 95.49(16)
O14 W3 O13 . . 98.50(16)
O14 W3 O17 . . 85.19(14)
O4 W4 O13 2_677 . 158.70(15)
O4 W4 O17 2_677 . 87.50(14)
O4 W4 O20 2_677 2_677 87.80(14)
O13 W4 O17 . . 73.81(14)
O13 W4 O20 . 2_677 78.33(13)
O15 W4 O4 . 2_677 99.78(16)
O15 W4 O13 . . 96.69(16)
O15 W4 O16 . . 102.35(17)
O15 W4 O17 . . 166.45(15)
O15 W4 O20 . 2_677 91.54(16)
O16 W4 O4 . 2_677 98.64(16)
O16 W4 O13 . . 90.86(15)
O16 W4 O17 . . 87.68(16)
O16 W4 O20 . 2_677 163.37(16)
O20 W4 O17 2_677 . 77.24(14)
O2 W5 O5 2_677 2_677 73.17(13)
O9 W5 O2 . 2_677 161.79(16)
O9 W5 O5 . 2_677 88.63(15)
O9 W5 O17 . . 94.60(16)
O9 W5 O18 . . 92.85(15)
O17 W5 O2 . 2_677 83.63(14)
O17 W5 O5 . 2_677 86.14(15)
O66a Na6 Na5 . . 28.5(3)
O66a Na6 O65 . 2_587 81.5(3)
O66a Na6 O65 2_587 2_587 98.5(3)
O66a Na6 O65 2_587 . 81.5(3)
O66a Na6 O65 . . 98.5(3)
O66a Na6 O66 . 2_587 180.0
O166b Na6 O166 . 2_587 180.0
Na5 O166b Na6 . . 112.2(5)
Na6 O66a Na5 . . 123.2(5)
O17 W5 O18 . . 156.21(16)
O18 W5 O2 . 2_677 82.29(14)
O18 W5 O5 . 2_677 71.47(14)
O19 W5 O2 . 2_677 94.39(15)
O19 W5 O5 . 2_677 163.66(14)
O19 W5 O9 . . 103.63(17)
O19 W5 O17 . . 103.30(16)
O19 W5 O18 . . 96.82(16)
O3 W6 O5 2_677 2_677 72.91(13)
O8 W6 O3 2_677 2_677 84.52(15)
O8 W6 O5 2_677 2_677 85.68(14)
O8 W6 O18 2_677 . 155.62(15)
O18 W6 O3 . 2_677 82.76(14)
O18 W6 O5 . 2_677 70.73(14)
O20 W6 O3 . 2_677 160.28(14)
O20 W6 O5 . 2_677 87.38(14)
O20 W6 O8 . 2_677 94.35(16)
O20 W6 O18 . . 90.72(15)
O21 W6 O3 . 2_677 96.16(15)
O21 W6 O5 . 2_677 165.95(15)
O21 W6 O8 . 2_677 102.36(16)
O21 W6 O18 . . 99.63(16)
O21 W6 O20 . . 103.29(16)
O75 W7 O26 . . 103.42(16)
O75 W7 O31 . . 94.64(16)
O75 W7 O32 . . 167.01(16)
O75 W7 O33 . . 93.94(15)
O75 W7 O35 . . 100.95(16)
O26 W7 O31 . . 98.53(16)
O26 W7 O32 . . 85.41(14)
O26 W7 O33 . . 161.89(14)
O26 W7 O35 . . 95.91(16)
O31 W7 O32 . . 74.41(14)
O31 W7 O33 . . 84.98(14)
O33 W7 O32 . . 78.40(13)
O35 W7 O31 . . 155.66(14)
O35 W7 O32 . . 87.39(14)
O35 W7 O33 . . 75.47(14)
O34 W8 O33 . . 76.31(13)
O35 W8 O33 . . 72.16(14)
O35 W8 O34 . . 79.27(14)
O36 W8 O33 . . 92.20(15)
O36 W8 O34 . . 167.70(15)
O36 W8 O35 . . 93.19(15)
O36 W8 O39 . 2_566 97.99(15)
O37 W8 O33 . . 162.25(15)
O37 W8 O34 . . 88.05(15)
O37 W8 O35 . . 97.00(16)
O37 W8 O36 . . 102.61(17)
O37 W8 O39 . 2_566 101.14(16)
O39 W8 O33 2_566 . 86.20(15)
O39 W8 O34 2_566 . 85.75(14)
O39 W8 O35 2_566 . 156.00(15)
O25 W9 O32 . . 103.17(16)
O25 W9 O34 . . 104.38(17)
O25 W9 O42 . . 163.37(14)
O25 W9 O43 . . 92.49(15)
O25 W9 O45 . . 97.59(16)
O32 W9 O42 . . 84.68(14)
O32 W9 O43 . . 84.03(14)
O32 W9 O45 . . 155.61(16)
O34 W9 O32 . . 94.46(15)
O34 W9 O42 . . 89.37(15)
O34 W9 O43 . . 162.93(16)
O34 W9 O45 . . 92.62(15)
O43 W9 O42 . . 73.56(13)
O45 W9 O42 . . 72.07(14)
O45 W9 O43 . . 82.42(14)
O33 W10 O41 2_566 . 84.49(14)
O33 W10 O42 2_566 . 85.99(14)
O33 W10 O45 2_566 . 155.71(15)
O41 W10 O42 . . 72.95(13)
O44 W10 O33 2_566 2_566 94.56(15)
O44 W10 O41 2_566 . 160.62(14)
O44 W10 O42 2_566 . 87.67(14)
O44 W10 O45 2_566 . 91.49(15)
O45 W10 O41 . . 82.10(14)
O45 W10 O42 . . 70.76(13)
O46 W10 O33 . 2_566 102.68(16)
O46 W10 O41 . . 95.21(15)
O46 W10 O42 . . 164.79(15)
O46 W10 O44 . 2_566 103.85(16)
O46 W10 O45 . . 98.64(16)
O38 W11 O39 . . 84.45(15)
O38 W11 O42 . . 81.24(14)
O39 W11 O42 . . 79.88(14)
O40 W11 O38 . . 102.46(16)
O40 W11 O39 . . 101.77(16)
O40 W11 O41 . . 100.97(16)
O40 W11 O42 . . 176.04(16)
O40 W11 O43 . . 102.78(17)
O41 W11 O38 . . 156.18(15)
O41 W11 O39 . . 86.64(15)
O41 W11 O42 . . 75.46(13)
O43 W11 O38 . . 87.92(15)
O43 W11 O39 . . 155.33(15)
O43 W11 O41 . . 91.09(15)
O43 W11 O42 . . 75.78(14)
O78 W12 O30 . . 102.32(17)
O78 W12 O31 . . 97.07(15)
O78 W12 O32 . . 166.24(15)
O78 W12 O38 . . 99.83(16)
O78 W12 O44 . . 91.39(15)
O30 W12 O31 . . 91.54(15)
O30 W12 O32 . . 88.42(16)
O30 W12 O38 . . 99.13(16)
O30 W12 O44 . . 163.89(16)
O31 W12 O32 . . 73.79(13)
O31 W12 O44 . . 78.25(13)
O38 W12 O31 . . 157.54(15)
O38 W12 O32 . . 86.74(14)
O38 W12 O44 . . 86.63(14)
O44 W12 O32 . . 76.83(13)
O75 Fe1 O75 2_576 . 180.00(17)
O75 Fe1 O76 . . 84.52(14)
O75 Fe1 O76 2_576 2_576 84.51(14)
O75 Fe1 O76 . 2_576 95.48(14)
O75 Fe1 O76 2_576 . 95.49(14)
O77 Fe1 O75 . . 88.54(15)
O77 Fe1 O75 2_576 2_576 88.54(15)
O77 Fe1 O75 2_576 . 91.46(15)
O77 Fe1 O75 . 2_576 91.46(15)
O77 Fe1 O77 2_576 . 180.0(2)
O77 Fe1 O76 . 2_576 89.27(15)
O77 Fe1 O76 2_576 2_576 90.73(15)
O77 Fe1 O76 2_576 . 89.27(15)
O77 Fe1 O76 . . 90.73(15)
O76 Fe1 O76 2_576 . 180.0
O19 Fe2 O28 . . 94.86(14)
O19 Fe2 O29 . . 88.73(14)
O19 Fe2 O30 . . 172.37(14)
O26 Fe2 O19 . . 86.58(14)
O26 Fe2 O28 . . 84.95(14)
O26 Fe2 O29 . . 99.31(14)
O26 Fe2 O30 . . 93.00(14)
O27 Fe2 O19 . . 88.57(15)
O27 Fe2 O26 . . 170.10(14)
O27 Fe2 O28 . . 86.87(14)
O27 Fe2 O29 . . 89.20(14)
O27 Fe2 O30 . . 92.94(15)
O29 Fe2 O28 . . 174.61(15)
O30 Fe2 O28 . . 92.69(14)
O30 Fe2 O29 . . 83.82(14)
O16 Fe3 O14 . . 93.57(14)
O16 Fe3 O22 . . 92.74(14)
O16 Fe3 O23 . . 94.67(15)
O16 Fe3 O24 . . 83.16(14)
O16 Fe3 O25 . . 171.65(14)
O22 Fe3 O14 . . 83.38(14)
O23 Fe3 O14 . . 167.85(14)
O23 Fe3 O22 . . 87.31(14)
O23 Fe3 O24 . . 88.30(14)
O24 Fe3 O14 . . 101.55(14)
O24 Fe3 O22 . . 173.74(15)
O25 Fe3 O14 . . 87.26(14)
O25 Fe3 O22 . . 95.61(14)
O25 Fe3 O23 . . 85.89(14)
O25 Fe3 O24 . . 88.53(14)
O49 Na1 O49 . 2_656 180.0
O49 Na1 O50 . 2_656 94.06(13)
O49 Na1 O50 2_656 2_656 85.94(13)
O49 Na1 O50 2_656 . 94.06(13)
O49 Na1 O50 . . 85.94(13)
O50 Na1 O50 2_656 . 180.0
O51 Na1 O49 . 2_656 87.15(13)
O51 Na1 O49 . . 92.85(13)
O51 Na1 O49 2_656 . 87.15(13)
O51 Na1 O49 2_656 2_656 92.85(13)
O51 Na1 O50 2_656 2_656 90.54(14)
O51 Na1 O50 . 2_656 89.46(14)
O51 Na1 O50 2_656 . 89.46(14)
O51 Na1 O50 . . 90.54(14)
O51 Na1 O51 . 2_656 180.0
O76 Na2 Na3 1_545 2_666 115.31(11)
O76 Na2 O52 1_545 2_666 85.72(14)
O46 Na2 Na3 . 2_666 80.08(10)
O46 Na2 O76 . 1_545 76.13(14)
O46 Na2 O47 . . 83.98(14)
O46 Na2 O49 . . 151.08(16)
O46 Na2 O52 . 2_666 83.19(14)
O47 Na2 Na3 . 2_666 69.12(11)
O47 Na2 O76 . 1_545 158.13(17)
O47 Na2 O49 . . 92.49(15)
O47 Na2 O52 . 2_666 101.02(15)
O48 Na2 Na3 . 2_666 144.46(14)
O48 Na2 O76 . 1_545 97.84(16)
O48 Na2 O46 . . 122.29(18)
O48 Na2 O47 . . 85.06(16)
O48 Na2 O49 . . 85.78(16)
O48 Na2 O52 . 2_666 154.45(18)
O49 Na2 Na3 . 2_666 71.91(11)
O49 Na2 O76 . 1_545 109.31(15)
O49 Na2 O52 . 2_666 69.29(14)
O52 Na2 Na3 2_666 2_666 31.89(9)
O37 Na3 Na2 . 2_666 116.60(11)
O52 Na3 Na2 . 2_666 34.80(10)
O52 Na3 O37 . . 88.80(14)
O52 Na3 O55 . . 85.00(15)
O53 Na3 Na2 . 2_666 66.75(11)
O53 Na3 O37 . . 86.52(14)
O53 Na3 O52 . . 83.44(15)
O53 Na3 O55 . . 165.38(17)
O53 Na3 O56 . . 104.30(16)
O54 Na3 Na2 . 2_666 69.01(10)
O54 Na3 O37 . . 167.68(17)
O54 Na3 O52 . . 100.05(16)
O54 Na3 O53 . . 86.01(15)
O54 Na3 O55 . . 87.22(15)
O54 Na3 O56 . . 86.22(14)
O55 Na3 Na2 . 2_666 98.71(11)
O55 Na3 O37 . . 102.18(14)
O56 Na3 Na2 . 2_666 153.79(12)
O56 Na3 O37 . . 86.15(14)
O56 Na3 O52 . . 170.45(16)
O56 Na3 O55 . . 88.15(15)
O10 Na4 Na5 2_577 . 110.91(11)
O58 Na4 Na5 . . 94.56(12)
O58 Na4 O10 . 2_577 102.18(15)
O58 Na4 O60 . . 89.00(15)
O59 Na4 Na5 . . 68.57(10)
O59 Na4 O10 . 2_577 173.18(17)
O59 Na4 O58 . . 84.62(15)
O59 Na4 O60 . . 95.17(15)
O59 Na4 O62 . . 98.88(15)
O60 Na4 Na5 . . 162.87(13)
O60 Na4 O10 . 2_577 84.57(14)
O62 Na4 Na5 . . 34.07(10)
O62 Na4 O10 . 2_577 82.69(14)
O62 Na4 O58 . . 82.18(15)
O62 Na4 O60 . . 162.60(16)
Na4 Na5 Na6 . . 90.45(5)
O21 Na5 Na4 . . 88.71(11)
O21 Na5 Na6 . . 148.08(11)
O61 Na5 Na4 . . 122.47(12)
O61 Na5 Na6 . . 73.42(11)
O61 Na5 O21 . . 80.23(14)
O61 Na5 O62 . . 90.73(15)
O61 Na5 O63 . . 151.18(18)
O61 Na5 O74 . . 85.58(15)
O61 Na5 O166 . . 108.6(3)
O62 Na5 Na4 . . 33.69(10)
O62 Na5 Na6 . . 68.87(11)
O62 Na5 O21 . . 94.18(15)
O62 Na5 O74 . . 157.62(18)
O63 Na5 Na4 . . 76.45(11)
O63 Na5 Na6 . . 131.93(13)
O63 Na5 O21 . . 78.65(14)
O63 Na5 O62 . . 110.12(15)
O63 Na5 O74 . . 82.05(15)
O74 Na5 Na4 . . 150.39(14)
O74 Na5 Na6 . . 88.95(13)
O74 Na5 O21 . . 106.88(17)
Na5 Na6 Na5 2_587 . 180.0
O64 Na6 Na5 . . 106.43(10)
O64 Na6 Na5 2_587 2_587 106.43(11)
O64 Na6 Na5 . 2_587 73.57(10)
O64 Na6 Na5 2_587 . 73.57(11)
O64 Na6 O64 . 2_587 180.0
O64 Na6 O65 . 2_587 89.83(14)
O64 Na6 O65 . . 90.17(15)
O64 Na6 O65 2_587 . 89.83(14)
O64 Na6 O65 2_587 2_587 90.17(15)
O64 Na6 O66 2_587 . 96.6(3)
O64 Na6 O66 . . 83.4(3)
O64 Na6 O66 . 2_587 96.6(3)
O64 Na6 O66 2_587 2_587 83.4(3)
O64 Na6 O166 . 2_587 105.8(3)
O64 Na6 O166 . . 74.2(3)
O64 Na6 O166 2_587 2_587 74.2(3)
O64 Na6 O166 2_587 . 105.8(3)
O65 Na6 Na5 . . 81.74(11)
O65 Na6 Na5 2_587 2_587 81.74(11)
O65 Na6 Na5 . 2_587 98.26(11)
O65 Na6 Na5 2_587 . 98.26(11)
O65 Na6 O65 . 2_587 180.0
O65 Na6 O166 . 2_587 95.1(3)
O65 Na6 O166 2_587 2_587 84.9(3)
O65 Na6 O166 2_587 . 95.1(3)
O65 Na6 O166 . . 84.9(3)
W7 O75 Fe1 . . 141.2(2)
W1 O2 W5 . 2_677 115.40(17)
Fe1 O76 Na2 . 1_565 123.52(16)
W1 O3 W6 . 2_677 116.84(17)
W4 O4 W1 2_677 . 147.3(2)
W5 O5 W1 2_677 . 95.76(13)
W5 O5 W6 2_677 2_677 97.18(14)
W6 O5 W1 2_677 . 94.06(12)
W2 O6 W1 . . 149.1(2)
W3 O8 W2 . . 95.05(14)
W6 O8 W2 2_677 . 137.59(17)
W6 O8 W3 2_677 . 125.95(18)
W5 O9 W2 . . 137.20(18)
W2 O10 Na4 . 2_577 123.67(18)
W3 O11 W2 . . 117.26(18)
W3 O13 W4 . . 117.31(18)
W3 O14 Fe3 . . 133.7(2)
W4 O16 Fe3 . . 138.8(2)
W4 O17 W3 . . 93.90(13)
W5 O17 W3 . . 125.71(18)
W5 O17 W4 . . 139.11(18)
W6 O18 W5 . . 119.54(18)
W5 O19 Fe2 . . 172.3(2)
W6 O20 W4 . 2_677 138.94(18)
W6 O21 Na5 . . 154.0(2)
W9 O25 Fe3 . . 169.9(2)
W7 O26 Fe2 . . 135.4(2)
W12 O30 Fe2 . . 137.9(2)
W7 O31 W12 . . 116.06(17)
W9 O32 W7 . . 124.93(18)
W9 O32 W12 . . 139.49(18)
W12 O32 W7 . . 94.25(13)
W7 O33 W8 . . 95.16(14)
W10 O33 W7 2_566 . 125.80(18)
W10 O33 W8 2_566 . 137.86(18)
W9 O34 W8 . . 139.68(18)
W7 O35 W8 . . 116.42(18)
W8 O37 Na3 . . 127.58(19)
W12 O38 W11 . . 147.9(2)
W8 O39 W11 2_566 . 150.9(2)
W11 O41 W10 . . 116.54(16)
W9 O42 W10 . . 96.86(14)
W9 O42 W11 . . 95.65(13)
W10 O42 W11 . . 95.01(12)
W11 O43 W9 . . 114.98(17)
W10 O44 W12 2_566 . 136.52(18)
W9 O45 W10 . . 119.05(18)
W10 O46 Na2 . . 166.1(2)
Na1 O49 Na2 . . 120.25(17)
Na3 O52 Na2 . 2_666 113.31(16)
Na4 O62 Na5 . . 112.24(17)

loop_
_geom_bond_atom_site_label_1
_geom_bond_atom_site_label_2
_geom_bond_site_symmetry_2
_geom_bond_distance
W1 O1 . 1.729(4)
W1 O2 . 1.873(4)
W1 O3 . 1.859(3)
W1 O4 . 1.979(3)
W1 O5 . 2.273(3)
W1 O6 . 1.930(4)
W2 O6 . 1.882(3)
W2 O7 . 1.748(3)
W2 O8 . 2.259(4)
W2 O9 . 2.201(3)
W2 O10 . 1.754(4)
W2 O11 . 1.943(3)
W3 O8 . 2.195(3)
W3 O11 . 1.905(4)
W3 O12 . 1.743(3)
W3 O13 . 1.890(4)
W3 O14 . 1.786(3)
W3 O17 . 2.297(3)
W4 O4 2_677 1.869(3)
W4 O13 . 1.980(3)
W4 O15 . 1.748(4)
W4 O16 . 1.782(3)
W4 O17 . 2.226(4)
W4 O20 2_677 2.122(3)
W5 O2 2_677 2.071(4)
W5 O5 2_677 2.224(4)
W5 O9 . 1.796(3)
W5 O17 . 1.883(3)
W5 O18 . 1.960(3)
W5 O19 . 1.743(4)
W6 O3 2_677 2.043(3)
W6 O5 2_677 2.271(3)
W6 O8 2_677 1.923(4)
W6 O18 . 1.942(4)
W6 O20 . 1.826(3)
W6 O21 . 1.732(4)
W7 O75 . 1.746(3)
W7 O26 . 1.781(4)
W7 O31 . 1.913(4)
W7 O32 . 2.247(3)
W7 O33 . 2.174(3)
W7 O35 . 1.888(4)
W8 O33 . 2.258(4)
W8 O34 . 2.166(3)
W8 O35 . 1.961(3)
W8 O36 . 1.759(3)
W8 O37 . 1.750(4)
W8 O39 2_566 1.860(3)
W9 O25 . 1.743(4)
W9 O32 . 1.895(4)
W9 O34 . 1.797(4)
W9 O42 . 2.213(4)
W9 O43 . 2.079(4)
W9 O45 . 1.943(3)
W10 O33 2_566 1.922(4)
W10 O41 . 2.052(3)
W10 O42 . 2.268(3)
W10 O44 2_566 1.835(3)
W10 O45 . 1.947(4)
W10 O46 . 1.724(4)
W11 O38 . 1.942(3)
W11 O39 . 1.958(4)
W11 O40 . 1.719(4)
W11 O41 . 1.892(3)
W11 O42 . 2.283(3)
W11 O43 . 1.870(4)
W12 O78 . 1.743(4)
W12 O30 . 1.775(4)
W12 O31 . 1.960(3)
W12 O32 . 2.237(4)
W12 O38 . 1.879(3)
W12 O44 . 2.146(3)
Fe1 O75 2_576 2.100(3)
Fe1 O75 . 2.100(3)
Fe1 O77 2_576 2.087(4)
Fe1 O77 . 2.087(4)
Fe1 O76 2_576 2.165(4)
Fe1 O76 . 2.165(4)
Fe2 O19 . 2.108(4)
Fe2 O26 . 2.101(4)
Fe2 O27 . 2.093(4)
Fe2 O28 . 2.169(4)
Fe2 O29 . 2.136(4)
Fe2 O30 . 2.122(4)
Fe3 O14 . 2.145(3)
Fe3 O16 . 2.087(4)
Fe3 O22 . 2.145(4)
Fe3 O23 . 2.116(4)
Fe3 O24 . 2.136(3)
Fe3 O25 . 2.106(4)
Na1 O49 . 2.434(4)
Na1 O49 2_656 2.434(4)
Na1 O50 . 2.507(4)
Na1 O50 2_656 2.507(4)
Na1 O51 2_656 2.402(4)
Na1 O51 . 2.402(4)
Na2 Na3 2_666 4.194(3)
Na2 O76 1_545 2.460(4)
Na2 O46 . 2.394(4)
Na2 O47 . 2.395(4)
Na2 O48 . 2.317(4)
Na2 O49 . 2.456(5)
Na2 O52 2_666 2.606(4)
Na3 Na2 2_666 4.194(3)
Na3 O37 . 2.484(4)
Na3 O52 . 2.412(4)
Na3 O53 . 2.392(5)
Na3 O54 . 2.375(4)
Na3 O55 . 2.416(4)
Na3 O56 . 2.408(4)
Na4 Na5 . 3.996(3)
Na4 O10 2_577 2.477(4)
Na4 O58 . 2.407(5)
Na4 O59 . 2.383(4)
Na4 O60 . 2.427(4)
Na4 O62 . 2.395(4)
Na4 O67 . 2.302(11)
Na4 O167 . 2.382(13)
Na5 Na6 . 4.167(2)
Na5 O21 . 2.447(4)
Na5 O61 . 2.380(4)
Na5 O62 . 2.418(4)
Na5 O63 . 2.416(4)
Na5 O74 . 2.424(4)
Na5 O66 . 2.379(11)
Na5 O166 . 2.412(12)
Na6 Na5 2_587 4.167(2)
Na6 O64 2_587 2.344(4)
Na6 O64 . 2.344(4)
Na6 O65 . 2.404(4)
Na6 O65 2_587 2.404(4)
Na6 O66 . 2.358(11)
Na6 O66 2_587 2.358(11)
Na6 O166 2_587 2.606(11)
Na6 O166 . 2.606(11)
O2 W5 2_677 2.071(3)
O76 Na2 1_565 2.460(4)
O3 W6 2_677 2.043(3)
O4 W4 2_677 1.869(3)
O5 W5 2_677 2.224(3)
O5 W6 2_677 2.271(3)
O8 W6 2_677 1.923(4)
O10 Na4 2_577 2.477(4)
O20 W4 2_677 2.122(3)
O33 W10 2_566 1.922(4)
O39 W8 2_566 1.860(3)
O44 W10 2_566 1.835(3)
O52 Na2 2_666 2.606(4)

_cod_database_fobs_code 2021254
